data_7012619
loop_
_publ_author_name
'Amoore, Jarrod J. M.'
'Hanton, Lyall R.'
'Spicer, Mark D.'

_publ_section_title
;
 Banded ribbons of Cu6I6 hexamers and multimodal thioether pyrazine
 ligands linked by self-complementary N&#x22EF;H--C synthons
;
_journal_issue 6
_journal_name_full 'Dalton Transactions'
_journal_page_first 1056
_journal_paper_doi 10.1039/b212365g
_journal_year 2003
_chemical_compound_source 'synthesis as described'
_chemical_formula_moiety 'C12 H14 Cu3 I3 N4 S1'
_chemical_formula_sum 'C12 H14 Cu3 I3 N4 S'
_chemical_formula_weight 817.66
_chemical_name_common Cu3LI3
_chemical_name_systematic
;
?
;
_space_group_IT_number 2
_symmetry_cell_setting triclinic
_symmetry_Int_Tables_number 2
_symmetry_space_group_name_Hall '-P 1'
_symmetry_space_group_name_H-M 'P -1'
_atom_sites_solution_hydrogens geom
_atom_sites_solution_primary direct
_atom_sites_solution_secondary difmap
_audit_conform_dict_location ftp://ftp.iucr.org/pub/cif_core.dic
_audit_conform_dict_name cif_core.dic
_audit_conform_dict_version 2.2
_audit_creation_date 2002-11-07T09:37:03-00:00
_audit_creation_method 'WinGX routine CIF_UPDATE'
_cell_angle_alpha 87.9370(10)
_cell_angle_beta 86.2090(10)
_cell_angle_gamma 67.2040(10)
_cell_formula_units_Z 2
_cell_length_a 8.3841(2)
_cell_length_b 9.2406(2)
_cell_length_c 13.7990(4)
_cell_measurement_reflns_used 3848
_cell_measurement_temperature 123(2)
_cell_measurement_theta_max 27.485
_cell_measurement_theta_min 2.91
_cell_measurement_wavelength 0.71073
_cell_volume 983.34(4)
_computing_cell_refinement 'HKL Scalepack (Otwinowski & Minor 1997)'
_computing_data_collection 'Collect (Nonius BV, 1997-2000)'
_computing_data_reduction 'HKL Denzo and Scalepack (Otwinowski & Minor 1997)'
_computing_molecular_graphics 'Ortep-3 for Windows (Farrugia, 1997)'
_computing_publication_material 'WinGX publication routines (Farrugia, 1999)'
_computing_structure_refinement 'SHELXL-97 (Sheldrick, 1997)'
_computing_structure_solution 'SHELXS-97 (Sheldrick, 1997)'
_diffrn_ambient_temperature 123(2)
_diffrn_detector 'CCD plate'
_diffrn_measured_fraction_theta_full 0.991
_diffrn_measured_fraction_theta_max 0.991
_diffrn_measurement_device '95mm CCD camera on \k-goniostat'
_diffrn_measurement_device_type KappaCCD
_diffrn_measurement_method 'CCD; rotation images; thick slices'
_diffrn_orient_matrix_type 'by Nonius Collect from scalepack cell'
_diffrn_orient_matrix_UB_11 0.0302574
_diffrn_orient_matrix_UB_12 -0.1042021
_diffrn_orient_matrix_UB_13 0.0335516
_diffrn_orient_matrix_UB_21 -0.0600601
_diffrn_orient_matrix_UB_22 0.0538704
_diffrn_orient_matrix_UB_23 0.0614467
_diffrn_orient_matrix_UB_31 -0.1107708
_diffrn_orient_matrix_UB_32 -0.0046361
_diffrn_orient_matrix_UB_33 -0.019341
_diffrn_radiation_monochromator graphite
_diffrn_radiation_probe x-ray
_diffrn_radiation_type MoK\a
_diffrn_radiation_wavelength 0.71073
_diffrn_reflns_av_R_equivalents 0.0262
_diffrn_reflns_av_unetI/netI 0.0457
_diffrn_reflns_limit_h_max 9
_diffrn_reflns_limit_h_min -10
_diffrn_reflns_limit_k_max 11
_diffrn_reflns_limit_k_min -11
_diffrn_reflns_limit_l_max 17
_diffrn_reflns_limit_l_min -17
_diffrn_reflns_number 7319
_diffrn_reflns_theta_full 27.52
_diffrn_reflns_theta_max 27.52
_diffrn_reflns_theta_min 2.95
_diffrn_source 'Enraf Nonius FR590'
_exptl_absorpt_coefficient_mu 8.031
_exptl_absorpt_correction_type none
_exptl_crystal_colour red
_exptl_crystal_density_diffrn 2.761
_exptl_crystal_density_method 'not measured'
_exptl_crystal_description prism
_exptl_crystal_F_000 752
_exptl_crystal_size_max 0.4
_exptl_crystal_size_mid 0.15
_exptl_crystal_size_min 0.15
_refine_diff_density_max 1.194
_refine_diff_density_min -1.274
_refine_diff_density_rms 0.158
_refine_ls_extinction_method none
_refine_ls_goodness_of_fit_ref 1.045
_refine_ls_hydrogen_treatment constr
_refine_ls_matrix_type full
_refine_ls_number_parameters 242
_refine_ls_number_reflns 4480
_refine_ls_number_restraints 0
_refine_ls_restrained_S_all 1.045
_refine_ls_R_factor_all 0.0446
_refine_ls_R_factor_gt 0.0295
_refine_ls_shift/su_max 0
_refine_ls_shift/su_mean 0
_refine_ls_structure_factor_coef Fsqd
_refine_ls_weighting_details 'calc w=1/[\s^2^(Fo^2^)+(0.0190P)^2^+1.7510P] where P=(Fo^2^+2Fc^2^)/3'
_refine_ls_weighting_scheme calc
_refine_ls_wR_factor_gt 0.0589
_refine_ls_wR_factor_ref 0.0628
_reflns_number_gt 3606
_reflns_number_total 4480
_reflns_threshold_expression >2sigma(I)
_cod_data_source_file b212365g.txt
_cod_data_source_block Cu3LI3
_cod_original_sg_symbol_H-M P-1
_cod_original_formula_sum 'C12 H14 Cu3 I3 N4 S1'
_cod_database_code 7012619

loop_
_symmetry_equiv_pos_as_xyz
'x, y, z'
'-x, -y, -z'

loop_
_atom_site_label
_atom_site_type_symbol
_atom_site_fract_x
_atom_site_fract_y
_atom_site_fract_z
_atom_site_U_iso_or_equiv
_atom_site_adp_type
_atom_site_occupancy
_atom_site_symmetry_multiplicity
_atom_site_calc_flag
_atom_site_refinement_flags
_atom_site_disorder_assembly
_atom_site_disorder_group
C1 C 1.1441(6) -0.1598(6) 0.0810(4) 0.0314(12) Uani 1 1 d . . .
H1A H 1.2412 -0.2399 0.1128 0.047 Uiso 1 1 calc R . .
H1B H 1.1373 -0.0552 0.0976 0.047 Uiso 1 1 calc R . .
H1C H 1.162 -0.1731 0.0105 0.047 Uiso 1 1 calc R . .
C2 C 0.9789(6) -0.1768(5) 0.1148(3) 0.0233(10) Uani 1 1 d . . .
C3 C 0.8466(7) -0.0610(6) 0.1687(4) 0.0276(11) Uani 1 1 d . . .
C4 C 0.6786(6) -0.2044(5) 0.1689(3) 0.0235(11) Uani 1 1 d . . .
C5 C 0.8105(6) -0.3222(5) 0.1177(3) 0.0195(10) Uani 1 1 d . . .
C6 C -0.2070(6) 0.5300(5) 0.0915(4) 0.0217(10) Uani 1 1 d . . .
C7 C -0.1897(7) 0.4197(6) 0.2834(3) 0.0221(10) Uani 1 1 d . . .
C8 C -0.1293(6) 0.5248(5) 0.3376(3) 0.0184(10) Uani 1 1 d . . .
C9 C 0.2417(7) 0.3667(5) 0.5967(3) 0.0220(10) Uani 1 1 d . . .
C10 C 0.0238(6) 0.2939(5) 0.5577(3) 0.0218(10) Uani 1 1 d . . .
C11 C 0.0918(6) 0.5992(5) 0.3782(3) 0.0212(10) Uani 1 1 d . . .
C12 C 0.2755(6) 0.5820(6) 0.3635(4) 0.0308(12) Uani 1 1 d . . .
H12A H 0.3518 0.4728 0.3763 0.046 Uiso 1 1 calc R . .
H12B H 0.298 0.6511 0.4081 0.046 Uiso 1 1 calc R . .
H12C H 0.2977 0.6106 0.2963 0.046 Uiso 1 1 calc R . .
Cu1 Cu 0.49827(8) 0.11271(7) 0.26196(4) 0.02754(15) Uani 1 1 d . . .
Cu2 Cu 0.35688(7) 0.09561(6) 0.45966(4) 0.02366(14) Uani 1 1 d . . .
Cu3 Cu 0.18285(7) 0.34367(7) 0.22138(4) 0.02708(15) Uani 1 1 d . . .
I1 I 0.64010(4) 0.14716(3) 0.42401(2) 0.02195(8) Uani 1 1 d . . .
I2 I 0.22126(4) 0.04860(3) 0.30582(2) 0.02333(9) Uani 1 1 d . . .
I3 I 0.45453(4) 0.33612(4) 0.13030(2) 0.02618(9) Uani 1 1 d . . .
N1 N 0.6972(5) -0.0741(4) 0.1955(3) 0.0236(9) Uani 1 1 d . . .
N2 N 0.9595(5) -0.3073(4) 0.0903(3) 0.0225(9) Uani 1 1 d . . .
N3 N 0.1896(5) 0.2759(4) 0.5441(3) 0.0204(8) Uani 1 1 d . . .
N4 N 0.0377(5) 0.5058(4) 0.3252(3) 0.0177(8) Uani 1 1 d . . .
S1 S -0.08249(15) 0.36001(13) 0.16421(8) 0.0205(2) Uani 1 1 d . . .
H3 H 0.865(7) 0.043(6) 0.187(4) 0.050(17) Uiso 1 1 d . . .
H4 H 0.570(6) -0.211(5) 0.184(3) 0.024(13) Uiso 1 1 d . . .
H6A H -0.164(8) 0.497(7) 0.024(5) 0.07(2) Uiso 1 1 d . . .
H6B H -0.314(5) 0.538(4) 0.099(3) 0.001(10) Uiso 1 1 d . . .
H7A H -0.173(8) 0.330(7) 0.319(4) 0.057(19) Uiso 1 1 d . . .
H7B H -0.308(6) 0.466(5) 0.273(3) 0.019(12) Uiso 1 1 d . . .
H9 H 0.354(6) 0.354(5) 0.588(3) 0.027(14) Uiso 1 1 d . . .
H10 H -0.026(6) 0.238(6) 0.523(4) 0.028(14) Uiso 1 1 d . . .

loop_
_atom_site_aniso_label
_atom_site_aniso_U_11
_atom_site_aniso_U_22
_atom_site_aniso_U_33
_atom_site_aniso_U_23
_atom_site_aniso_U_13
_atom_site_aniso_U_12
C1 0.032(3) 0.034(3) 0.032(3) -0.008(2) 0.008(2) -0.017(2)
C2 0.025(3) 0.023(2) 0.022(3) -0.001(2) -0.001(2) -0.010(2)
C3 0.031(3) 0.023(3) 0.027(3) -0.006(2) 0.003(2) -0.010(2)
C4 0.022(3) 0.022(2) 0.023(3) -0.002(2) 0.000(2) -0.004(2)
C5 0.022(2) 0.020(2) 0.015(2) -0.0001(18) -0.0039(19) -0.0064(18)
C6 0.015(3) 0.027(3) 0.023(3) 0.000(2) -0.005(2) -0.007(2)
C7 0.023(3) 0.026(3) 0.018(2) -0.004(2) 0.003(2) -0.011(2)
C8 0.022(2) 0.019(2) 0.012(2) 0.0039(17) 0.0017(19) -0.0056(18)
C9 0.021(3) 0.028(3) 0.016(2) -0.0007(19) -0.001(2) -0.009(2)
C10 0.024(3) 0.021(2) 0.017(2) -0.0046(19) -0.001(2) -0.005(2)
C11 0.023(2) 0.018(2) 0.020(2) -0.0007(19) -0.004(2) -0.0049(18)
C12 0.020(3) 0.030(3) 0.043(3) -0.013(2) -0.001(2) -0.009(2)
Cu1 0.0285(3) 0.0213(3) 0.0273(3) -0.0045(3) 0.0038(3) -0.0041(2)
Cu2 0.0232(3) 0.0233(3) 0.0223(3) -0.0059(2) 0.0016(2) -0.0065(2)
Cu3 0.0213(3) 0.0276(3) 0.0312(4) -0.0092(3) 0.0059(3) -0.0085(2)
I1 0.02556(17) 0.02359(16) 0.01916(16) 0.00063(12) 0.00128(13) -0.01265(13)
I2 0.02804(17) 0.02301(16) 0.02027(16) 0.00049(12) -0.00374(13) -0.01099(13)
I3 0.02067(17) 0.03156(18) 0.02451(17) 0.00530(13) 0.00023(13) -0.00883(13)
N1 0.025(2) 0.019(2) 0.023(2) -0.0056(16) 0.0061(17) -0.0047(16)
N2 0.023(2) 0.026(2) 0.020(2) -0.0028(17) -0.0037(17) -0.0105(17)
N3 0.022(2) 0.022(2) 0.016(2) -0.0063(16) 0.0002(16) -0.0061(16)
N4 0.018(2) 0.0156(18) 0.017(2) -0.0028(15) 0.0020(16) -0.0041(15)
S1 0.0224(6) 0.0192(6) 0.0198(6) -0.0037(5) -0.0006(5) -0.0076(4)

loop_
_atom_type_symbol
_atom_type_description
_atom_type_scat_dispersion_real
_atom_type_scat_dispersion_imag
_atom_type_scat_source
C C 0.0033 0.0016 'International Tables Vol C Tables 4.2.6.8 and 6.1.1.4'
H H 0 0 'International Tables Vol C Tables 4.2.6.8 and 6.1.1.4'
Cu Cu 0.3201 1.2651 'International Tables Vol C Tables 4.2.6.8 and 6.1.1.4'
I I -0.4742 1.8119 'International Tables Vol C Tables 4.2.6.8 and 6.1.1.4'
N N 0.0061 0.0033 'International Tables Vol C Tables 4.2.6.8 and 6.1.1.4'
S S 0.1246 0.1234 'International Tables Vol C Tables 4.2.6.8 and 6.1.1.4'

loop_
_geom_angle_atom_site_label_1
_geom_angle_atom_site_label_2
_geom_angle_atom_site_label_3
_geom_angle
_geom_angle_site_symmetry_1
_geom_angle_site_symmetry_3
_geom_angle_publ_flag
N2 C2 C3 120.2(5) . . ?
N2 C2 C1 117.5(4) . . ?
C3 C2 C1 122.3(4) . . ?
N1 C3 C2 122.1(5) . . ?
N1 C4 C5 121.6(5) . . ?
N2 C5 C4 121.0(4) . . ?
N2 C5 C6 117.3(4) . 1_645 ?
C4 C5 C6 121.7(4) . 1_645 ?
C5 C6 S1 114.0(3) 1_465 . ?
C8 C7 S1 115.3(3) . . ?
N4 C8 C9 121.0(4) . 2_566 ?
N4 C8 C7 118.4(4) . . ?
C9 C8 C7 120.5(4) 2_566 . ?
N3 C9 C8 121.9(4) . 2_566 ?
N3 C10 C11 122.9(4) . 2_566 ?
N4 C11 C10 119.9(4) . 2_566 ?
N4 C11 C12 118.0(4) . . ?
C10 C11 C12 122.1(4) 2_566 . ?
N1 Cu1 I3 101.24(11) . . ?
N1 Cu1 I2 112.00(11) . . ?
I3 Cu1 I2 114.64(2) . . ?
N1 Cu1 I1 102.29(11) . . ?
I3 Cu1 I1 115.00(2) . . ?
I2 Cu1 I1 110.59(2) . . ?
N1 Cu1 Cu3 139.99(11) . . ?
I3 Cu1 Cu3 55.356(18) . . ?
I2 Cu1 Cu3 63.34(2) . . ?
I1 Cu1 Cu3 116.73(2) . . ?
N1 Cu1 Cu2 123.12(11) . . ?
I3 Cu1 Cu2 135.41(2) . . ?
I2 Cu1 Cu2 55.403(18) . . ?
I1 Cu1 Cu2 55.243(18) . . ?
Cu3 Cu1 Cu2 88.36(2) . . ?
N3 Cu2 I2 113.60(10) . . ?
N3 Cu2 I1 107.56(11) . . ?
I2 Cu2 I1 114.35(2) . . ?
N3 Cu2 Cu2 116.48(11) . 2_656 ?
I2 Cu2 Cu2 128.05(3) . 2_656 ?
I1 Cu2 Cu2 61.80(2) . 2_656 ?
N3 Cu2 I1 98.42(11) . 2_656 ?
I2 Cu2 I1 101.95(2) . 2_656 ?
I1 Cu2 I1 120.09(2) . 2_656 ?
Cu2 Cu2 I1 58.29(2) 2_656 2_656 ?
N3 Cu2 Cu1 128.16(11) . . ?
I2 Cu2 Cu1 56.701(18) . . ?
I1 Cu2 Cu1 57.703(19) . . ?
Cu2 Cu2 Cu1 99.65(3) 2_656 . ?
I1 Cu2 Cu1 132.87(2) 2_656 . ?
N4 Cu3 S1 86.95(10) . . ?
N4 Cu3 I3 126.37(11) . . ?
S1 Cu3 I3 130.44(4) . . ?
N4 Cu3 Cu1 121.08(10) . . ?
S1 Cu3 Cu1 137.74(4) . . ?
I3 Cu3 Cu1 59.805(19) . . ?
N4 Cu3 I2 104.56(10) . . ?
S1 Cu3 I2 88.14(3) . . ?
I3 Cu3 I2 112.23(2) . . ?
Cu1 Cu3 I2 56.311(19) . . ?
Cu2 I1 Cu1 67.05(2) . . ?
Cu2 I1 Cu2 59.91(2) . 2_656 ?
Cu1 I1 Cu2 104.70(2) . 2_656 ?
Cu2 I2 Cu1 67.90(2) . . ?
Cu2 I2 Cu3 93.51(2) . . ?
Cu1 I2 Cu3 60.345(18) . . ?
Cu3 I3 Cu1 64.84(2) . . ?
C3 N1 C4 117.0(4) . . ?
C3 N1 Cu1 119.6(3) . . ?
C4 N1 Cu1 123.1(3) . . ?
C2 N2 C5 118.1(4) . . ?
C10 N3 C9 116.8(4) . . ?
C10 N3 Cu2 119.5(3) . . ?
C9 N3 Cu2 123.1(3) . . ?
C8 N4 C11 117.4(4) . . ?
C8 N4 Cu3 115.3(3) . . ?
C11 N4 Cu3 127.1(3) . . ?
C7 S1 C6 100.4(2) . . ?
C7 S1 Cu3 90.72(17) . . ?
C6 S1 Cu3 119.09(17) . . ?

loop_
_geom_bond_atom_site_label_1
_geom_bond_atom_site_label_2
_geom_bond_distance
_geom_bond_site_symmetry_2
_geom_bond_publ_flag
C1 C2 1.497(7) . ?
C2 N2 1.336(6) . ?
C2 C3 1.399(7) . ?
C3 N1 1.332(6) . ?
C4 N1 1.340(6) . ?
C4 C5 1.387(6) . ?
C5 N2 1.338(6) . ?
C5 C6 1.488(6) 1_645 ?
C6 C5 1.488(6) 1_465 ?
C6 S1 1.821(5) . ?
C7 C8 1.497(6) . ?
C7 S1 1.818(5) . ?
C8 N4 1.342(6) . ?
C8 C9 1.391(6) 2_566 ?
C9 N3 1.339(6) . ?
C9 C8 1.391(6) 2_566 ?
C10 N3 1.336(6) . ?
C10 C11 1.381(6) 2_566 ?
C11 N4 1.371(6) . ?
C11 C10 1.381(6) 2_566 ?
C11 C12 1.486(7) . ?
Cu1 N1 2.069(4) . ?
Cu1 I3 2.6323(7) . ?
Cu1 I2 2.6392(7) . ?
Cu1 I1 2.6855(7) . ?
Cu1 Cu3 2.7565(8) . ?
Cu1 Cu2 2.9256(9) . ?
Cu2 N3 2.052(4) . ?
Cu2 I2 2.5993(6) . ?
Cu2 I1 2.6101(7) . ?
Cu2 Cu2 2.6545(11) 2_656 ?
Cu2 I1 2.7040(7) 2_656 ?
Cu3 N4 2.071(3) . ?
Cu3 S1 2.3574(13) . ?
Cu3 I3 2.5055(7) . ?
Cu3 I2 2.8348(7) . ?
I1 Cu2 2.7040(7) 2_656 ?
